data_7700521
loop_
_publ_author_name
'Yuvaraj, K.'
'Jones, Cameron'

_publ_section_title
;
 Synthesis and reactivity of boryl substituted silaimines.
;
_journal_issue 31
_journal_name_full 'Dalton transactions (Cambridge, England : 2003)'
_journal_page_first 11961
_journal_page_last 11965
_journal_paper_doi 10.1039/c9dt02657f
_journal_volume 48
_journal_year 2019
_chemical_formula_sum 'C53 H72 B N5 O2 Si'
_chemical_formula_weight 850.05
_space_group_crystal_system orthorhombic
_space_group_IT_number 19
_space_group_name_Hall 'P 2ac 2ab'
_space_group_name_H-M_alt 'P 21 21 21'
_symmetry_space_group_name_Hall 'P 2ac 2ab'
_symmetry_space_group_name_H-M 'P 21 21 21'
_atom_sites_solution_hydrogens mixed
_audit_creation_method SHELXL-2016/6
_audit_update_record
;
2019-06-24 deposited with the CCDC.    2019-07-12 downloaded from the CCDC.
;
_cell_angle_alpha 90
_cell_angle_beta 90
_cell_angle_gamma 90
_cell_formula_units_Z 4
_cell_length_a 9.94260(10)
_cell_length_b 20.1639(3)
_cell_length_c 24.4987(3)
_cell_measurement_reflns_used 33051
_cell_measurement_temperature 123(2)
_cell_measurement_theta_max 75.9140
_cell_measurement_theta_min 4.1400
_cell_volume 4911.54(11)
_computing_cell_refinement 'CrysAlisPro 1.171.39.46 (Rigaku OD, 2018)'
_computing_data_collection 'CrysAlisPro 1.171.39.46 (Rigaku OD, 2018)'
_computing_data_reduction 'CrysAlisPro 1.171.39.46 (Rigaku OD, 2018)'
_computing_molecular_graphics xseed
_computing_publication_material Ciftab
_computing_structure_refinement 'SHELXL-2016/6 (Sheldrick, 2016)'
_computing_structure_solution 'SHELXT 2014/5 (Sheldrick, 2014)'
_diffrn_ambient_temperature 123(2)
_diffrn_measured_fraction_theta_full 1.000
_diffrn_measured_fraction_theta_max 1.000
_diffrn_measurement_device_type 'XtaLAB Synergy, Dualflex, HyPix'
_diffrn_radiation_type CuK\a
_diffrn_radiation_wavelength 1.54184
_diffrn_reflns_av_R_equivalents 0.1196
_diffrn_reflns_av_unetI/netI 0.0341
_diffrn_reflns_Laue_measured_fraction_full 1.000
_diffrn_reflns_Laue_measured_fraction_max 1.000
_diffrn_reflns_limit_h_max 12
_diffrn_reflns_limit_h_min -9
_diffrn_reflns_limit_k_max 24
_diffrn_reflns_limit_k_min -24
_diffrn_reflns_limit_l_max 29
_diffrn_reflns_limit_l_min -27
_diffrn_reflns_number 92483
_diffrn_reflns_point_group_measured_fraction_full 1.000
_diffrn_reflns_point_group_measured_fraction_max 1.000
_diffrn_reflns_theta_full 67.684
_diffrn_reflns_theta_max 68.995
_diffrn_reflns_theta_min 4.223
_diffrn_source 'micro-focus sealed X-ray tube'
_exptl_absorpt_coefficient_mu 0.757
_exptl_absorpt_correction_T_max 1.00000
_exptl_absorpt_correction_T_min 0.69418
_exptl_absorpt_correction_type multi-scan
_exptl_absorpt_process_details
;
CrysAlisPro 1.171.40.49a (Rigaku Oxford Diffraction, 2019)
Empirical absorption correction using spherical harmonics,
 implemented in SCALE3 ABSPACK scaling algorithm.
;
_exptl_crystal_colour colorless
_exptl_crystal_density_diffrn 1.150
_exptl_crystal_description block
_exptl_crystal_F_000 1840
_exptl_crystal_size_max 0.160
_exptl_crystal_size_mid 0.140
_exptl_crystal_size_min 0.120
_refine_diff_density_max 0.359
_refine_diff_density_min -0.413
_refine_diff_density_rms 0.044
_refine_ls_abs_structure_details
;
 Flack x determined using 3571 quotients [(I+)-(I-)]/[(I+)+(I-)]
 (Parsons, Flack and Wagner, Acta Cryst. B69 (2013) 249-259).
;
_refine_ls_abs_structure_Flack 0.009(11)
_refine_ls_extinction_method none
_refine_ls_goodness_of_fit_ref 1.049
_refine_ls_hydrogen_treatment mixed
_refine_ls_matrix_type full
_refine_ls_number_parameters 591
_refine_ls_number_reflns 9123
_refine_ls_number_restraints 12
_refine_ls_restrained_S_all 1.057
_refine_ls_R_factor_all 0.0506
_refine_ls_R_factor_gt 0.0485
_refine_ls_shift/su_max 0.001
_refine_ls_shift/su_mean 0.000
_refine_ls_structure_factor_coef Fsqd
_refine_ls_weighting_details 'w=1/[\s^2^(Fo^2^)+(0.0717P)^2^+1.4573P] where P=(Fo^2^+2Fc^2^)/3'
_refine_ls_weighting_scheme calc
_refine_ls_wR_factor_gt 0.1254
_refine_ls_wR_factor_ref 0.1269
_reflns_Friedel_coverage 0.794
_reflns_Friedel_fraction_full 1.000
_reflns_Friedel_fraction_max 1.000
_reflns_number_gt 8720
_reflns_number_total 9123
_reflns_threshold_expression 'I > 2\s(I)'
_cod_data_source_file c9dt02657f2.cif
_cod_data_source_block Cj1369
_cod_depositor_comments 'Adding full bibliography for 7700519--7700526.cif.'
_cod_database_code 7700521
_shelx_shelxl_version_number 2016/6
_shelx_space_group_comment
;
The symmetry employed for this shelxl refinement is uniquely defined
by the following loop, which should always be used as a source of
symmetry information in preference to the above space-group names.
They are only intended as comments.
;
_shelx_estimated_absorpt_t_min 0.888
_shelx_estimated_absorpt_t_max 0.915

loop_
_space_group_symop_operation_xyz
'x, y, z'
'-x+1/2, -y, z+1/2'
'x+1/2, -y+1/2, -z'
'-x, y+1/2, -z+1/2'

loop_
_atom_site_label
_atom_site_type_symbol
_atom_site_fract_x
_atom_site_fract_y
_atom_site_fract_z
_atom_site_U_iso_or_equiv
_atom_site_adp_type
_atom_site_occupancy
_atom_site_site_symmetry_order
_atom_site_calc_flag
_atom_site_refinement_flags_posn
_atom_site_refinement_flags_adp
Si1 Si 0.77695(8) 0.50850(4) 0.37926(3) 0.02799(18) Uani 1 1 d . .
O1 O 0.9878(2) 0.52558(12) 0.27140(9) 0.0394(5) Uani 1 1 d . .
N1 N 0.7094(2) 0.35762(12) 0.28045(10) 0.0294(5) Uani 1 1 d . .
C1 C 0.9087(3) 0.51836(14) 0.30743(12) 0.0291(6) Uani 1 1 d . .
B1 B 0.7642(3) 0.42468(16) 0.27538(14) 0.0293(7) Uani 1 1 d . .
O2 O 0.8957(2) 0.55902(10) 0.35238(9) 0.0328(5) Uani 1 1 d . .
N2 N 0.7410(3) 0.44219(13) 0.21821(10) 0.0322(5) Uani 1 1 d . .
C2 C 0.6519(3) 0.34049(16) 0.22989(13) 0.0335(7) Uani 1 1 d . .
H2 H 0.612(4) 0.2963(18) 0.2238(14) 0.033(9) Uiso 1 1 d . .
N3 N 0.8134(2) 0.46809(12) 0.31759(10) 0.0290(5) Uani 1 1 d . .
C3 C 0.6709(3) 0.38881(16) 0.19411(14) 0.0359(7) Uani 1 1 d . .
H3 H 0.643(4) 0.389(2) 0.1569(17) 0.047(11) Uiso 1 1 d . .
N4 N 0.8160(3) 0.47987(13) 0.44315(10) 0.0314(5) Uani 1 1 d . .
C4 C 0.7329(3) 0.30249(14) 0.31706(13) 0.0309(6) Uani 1 1 d . .
N5 N 0.6197(3) 0.53603(13) 0.39774(10) 0.0328(5) Uani 1 1 d . .
C5 C 0.6436(3) 0.28744(14) 0.35881(13) 0.0320(6) Uani 1 1 d . .
C6 C 0.6606(3) 0.22864(15) 0.38797(15) 0.0386(7) Uani 1 1 d . .
H6 H 0.601262 0.218687 0.417237 0.046 Uiso 1 1 calc R U
C7 C 0.7622(3) 0.18464(16) 0.37505(16) 0.0424(8) Uani 1 1 d . .
H7 H 0.771058 0.144227 0.394661 0.051 Uiso 1 1 calc R U
C8 C 0.8499(3) 0.19962(16) 0.33382(15) 0.0417(8) Uani 1 1 d . .
H8 H 0.919724 0.169145 0.325355 0.050 Uiso 1 1 calc R U
C9 C 0.8401(3) 0.25801(16) 0.30393(14) 0.0356(7) Uani 1 1 d . .
C10 C 0.5223(3) 0.33067(15) 0.37109(14) 0.0351(7) Uani 1 1 d . .
H10 H 0.531965 0.372621 0.349681 0.042 Uiso 1 1 calc R U
C11 C 0.3937(3) 0.29607(18) 0.35194(18) 0.0469(9) Uani 1 1 d . .
H11A H 0.401374 0.285452 0.313024 0.070 Uiso 1 1 calc R U
H11B H 0.316612 0.325501 0.357714 0.070 Uiso 1 1 calc R U
H11C H 0.380907 0.255089 0.372803 0.070 Uiso 1 1 calc R U
C12 C 0.5112(4) 0.34928(17) 0.43115(15) 0.0412(8) Uani 1 1 d . .
H12A H 0.500433 0.308987 0.453084 0.062 Uiso 1 1 calc R U
H12B H 0.433121 0.378209 0.436506 0.062 Uiso 1 1 calc R U
H12C H 0.592994 0.372638 0.442528 0.062 Uiso 1 1 calc R U
C13 C 0.9412(3) 0.27393(19) 0.25986(16) 0.0443(8) Uani 1 1 d . .
H13 H 0.894253 0.299821 0.230728 0.053 Uiso 1 1 calc R U
C14 C 1.0535(4) 0.3175(3) 0.28353(18) 0.0600(11) Uani 1 1 d . .
H14A H 1.013934 0.357165 0.300240 0.090 Uiso 1 1 calc R U
H14B H 1.114943 0.330827 0.254232 0.090 Uiso 1 1 calc R U
H14C H 1.103217 0.292494 0.311233 0.090 Uiso 1 1 calc R U
C15 C 1.0021(5) 0.2118(3) 0.2335(2) 0.0676(12) Uani 1 1 d . .
H15A H 1.062710 0.190067 0.259494 0.101 Uiso 1 1 calc R U
H15B H 1.052710 0.224476 0.200769 0.101 Uiso 1 1 calc R U
H15C H 0.929923 0.181089 0.223323 0.101 Uiso 1 1 calc R U
C16 C 0.7915(3) 0.49389(16) 0.18336(12) 0.0348(7) Uani 1 1 d . .
C17 C 0.9092(4) 0.48168(19) 0.15269(13) 0.0428(8) Uani 1 1 d . .
C18 C 0.9525(4) 0.5307(2) 0.11691(15) 0.0497(9) Uani 1 1 d . .
H18 H 1.030741 0.523121 0.095527 0.060 Uiso 1 1 calc R U
C19 C 0.8853(4) 0.5900(2) 0.11162(15) 0.0529(10) Uani 1 1 d . .
H19 H 0.917075 0.622621 0.086827 0.063 Uiso 1 1 calc R U
C20 C 0.7727(5) 0.60179(19) 0.14209(15) 0.0509(9) Uani 1 1 d . .
H20 H 0.727310 0.643024 0.138495 0.061 Uiso 1 1 calc R U
C21 C 0.7228(4) 0.55406(17) 0.17862(14) 0.0435(8) Uani 1 1 d . .
C22 C 0.9877(4) 0.4177(2) 0.15740(15) 0.0485(9) Uani 1 1 d . .
H22 H 0.955575 0.394213 0.190898 0.058 Uiso 1 1 calc R U
C23 C 0.9627(5) 0.3722(3) 0.1091(2) 0.0715(13) Uani 1 1 d . .
H23A H 0.866419 0.362183 0.106596 0.107 Uiso 1 1 calc R U
H23B H 1.013294 0.330968 0.113939 0.107 Uiso 1 1 calc R U
H23C H 0.992083 0.394231 0.075445 0.107 Uiso 1 1 calc R U
C24 C 1.1393(4) 0.4304(3) 0.16433(18) 0.0631(12) Uani 1 1 d . .
H24A H 1.177757 0.444219 0.129296 0.095 Uiso 1 1 calc R U
H24B H 1.183449 0.389655 0.176676 0.095 Uiso 1 1 calc R U
H24C H 1.153161 0.465515 0.191426 0.095 Uiso 1 1 calc R U
C25 C 0.5937(5) 0.56791(19) 0.20922(17) 0.0544(10) Uani 1 1 d . .
H25 H 0.589040 0.535852 0.240306 0.065 Uiso 1 1 calc R U
C26 C 0.5892(10) 0.6369(3) 0.2332(3) 0.129(3) Uani 1 1 d . U
H26A H 0.672927 0.645603 0.253061 0.193 Uiso 1 1 calc R U
H26B H 0.512859 0.640344 0.258378 0.193 Uiso 1 1 calc R U
H26C H 0.578852 0.669425 0.203817 0.193 Uiso 1 1 calc R U
C27 C 0.4735(5) 0.5537(4) 0.1720(2) 0.095(2) Uani 1 1 d . .
H27A H 0.475924 0.583764 0.140589 0.143 Uiso 1 1 calc R U
H27B H 0.389820 0.560606 0.192384 0.143 Uiso 1 1 calc R U
H27C H 0.477769 0.507711 0.159252 0.143 Uiso 1 1 calc R U
C28 C 0.7047(3) 0.49284(16) 0.47829(13) 0.0372(7) Uani 1 1 d . .
H28 H 0.710(4) 0.4779(19) 0.5161(16) 0.041(10) Uiso 1 1 d . .
C29 C 0.6007(3) 0.52187(16) 0.45419(13) 0.0360(7) Uani 1 1 d . .
H29 H 0.515(4) 0.5340(18) 0.4727(15) 0.035(9) Uiso 1 1 d . .
C30 C 0.9470(3) 0.47203(17) 0.46803(12) 0.0362(7) Uani 1 1 d . .
C31 C 1.0142(4) 0.5285(2) 0.48853(14) 0.0451(8) Uani 1 1 d . .
C32 C 1.1369(5) 0.5196(2) 0.51474(18) 0.0604(11) Uani 1 1 d . .
H32 H 1.182458 0.556853 0.529642 0.072 Uiso 1 1 calc R U
C33 C 1.1929(4) 0.4578(3) 0.5193(2) 0.0675(13) Uani 1 1 d . .
H33 H 1.277956 0.452839 0.536549 0.081 Uiso 1 1 calc R U
C34 C 1.1276(4) 0.4029(2) 0.49932(18) 0.0563(10) Uani 1 1 d . .
H34 H 1.167837 0.360426 0.503154 0.068 Uiso 1 1 calc R U
C35 C 1.0035(3) 0.40860(18) 0.47353(13) 0.0390(7) Uani 1 1 d . .
C36 C 0.9559(4) 0.59780(19) 0.48526(15) 0.0484(9) Uani 1 1 d . .
H36 H 0.869231 0.594897 0.464693 0.058 Uiso 1 1 calc R U
C37 C 1.0480(5) 0.6451(2) 0.45418(17) 0.0578(11) Uani 1 1 d . .
H37A H 1.135069 0.647881 0.472800 0.087 Uiso 1 1 calc R U
H37B H 1.006796 0.689231 0.452831 0.087 Uiso 1 1 calc R U
H37C H 1.061337 0.628615 0.416941 0.087 Uiso 1 1 calc R U
C38 C 0.9240(5) 0.6238(3) 0.54243(19) 0.0672(13) Uani 1 1 d . .
H38A H 0.856623 0.595053 0.559608 0.101 Uiso 1 1 calc R U
H38B H 0.888628 0.669019 0.539804 0.101 Uiso 1 1 calc R U
H38C H 1.006127 0.623845 0.564517 0.101 Uiso 1 1 calc R U
C39 C 0.9300(3) 0.34604(17) 0.45470(14) 0.0369(7) Uani 1 1 d . .
H39 H 0.873547 0.358016 0.422398 0.044 Uiso 1 1 calc R U
C40 C 0.8360(4) 0.32240(18) 0.50018(15) 0.0427(8) Uani 1 1 d . .
H40A H 0.785728 0.283469 0.487664 0.064 Uiso 1 1 calc R U
H40B H 0.772960 0.357982 0.509552 0.064 Uiso 1 1 calc R U
H40C H 0.889158 0.310627 0.532446 0.064 Uiso 1 1 calc R U
C41 C 1.0239(4) 0.2905(2) 0.43780(16) 0.0472(8) Uani 1 1 d . .
H41A H 1.091010 0.307646 0.412149 0.071 Uiso 1 1 calc R U
H41B H 0.971921 0.255153 0.420182 0.071 Uiso 1 1 calc R U
H41C H 1.069324 0.272709 0.470138 0.071 Uiso 1 1 calc R U
C42 C 0.5232(3) 0.58240(15) 0.37378(14) 0.0353(7) Uani 1 1 d . .
C43 C 0.4051(3) 0.55863(16) 0.34999(15) 0.0402(7) Uani 1 1 d . U
C44 C 0.3099(4) 0.60474(19) 0.33098(19) 0.0545(10) Uani 1 1 d . .
H44 H 0.230672 0.589368 0.313373 0.065 Uiso 1 1 calc R U
C45 C 0.3297(4) 0.67127(19) 0.33746(19) 0.0562(10) Uani 1 1 d . .
H45 H 0.263302 0.701692 0.325146 0.067 Uiso 1 1 calc R U
C46 C 0.4444(4) 0.69433(17) 0.36159(18) 0.0509(9) Uani 1 1 d . .
H46 H 0.456562 0.740753 0.365967 0.061 Uiso 1 1 calc R U
C47 C 0.5443(3) 0.65092(17) 0.37996(16) 0.0425(8) Uani 1 1 d . .
C48 C 0.3701(3) 0.48535(17) 0.34638(15) 0.0414(8) Uani 1 1 d . .
H48 H 0.439556 0.460037 0.367296 0.050 Uiso 1 1 calc R U
C49 C 0.2340(4) 0.4724(2) 0.3728(2) 0.0640(12) Uani 1 1 d . .
H49A H 0.234743 0.489086 0.410335 0.096 Uiso 1 1 calc R U
H49B H 0.216194 0.424553 0.373062 0.096 Uiso 1 1 calc R U
H49C H 0.163609 0.495039 0.351943 0.096 Uiso 1 1 calc R U
C50 C 0.3691(5) 0.4593(2) 0.28846(18) 0.0576(10) Uani 1 1 d . .
H50A H 0.311259 0.487466 0.265826 0.086 Uiso 1 1 calc R U
H50B H 0.334533 0.413790 0.288202 0.086 Uiso 1 1 calc R U
H50C H 0.460821 0.459792 0.273825 0.086 Uiso 1 1 calc R U
C51 C 0.6670(5) 0.6802(2) 0.4072(2) 0.0593(11) Uani 1 1 d . .
H51 H 0.739405 0.645814 0.407284 0.071 Uiso 1 1 calc R U
C52 C 0.7209(5) 0.7420(3) 0.3771(3) 0.0836(16) Uani 1 1 d . .
H52A H 0.724429 0.733048 0.337849 0.125 Uiso 1 1 calc R U
H52B H 0.811377 0.752400 0.390463 0.125 Uiso 1 1 calc R U
H52C H 0.661060 0.779680 0.384030 0.125 Uiso 1 1 calc R U
C53 C 0.6377(7) 0.6992(2) 0.4660(2) 0.0767(14) Uani 1 1 d . .
H53A H 0.560676 0.729484 0.467068 0.115 Uiso 1 1 calc R U
H53B H 0.716610 0.721093 0.481713 0.115 Uiso 1 1 calc R U
H53C H 0.616799 0.659166 0.487036 0.115 Uiso 1 1 calc R U

loop_
_atom_site_aniso_label
_atom_site_aniso_U_11
_atom_site_aniso_U_22
_atom_site_aniso_U_33
_atom_site_aniso_U_23
_atom_site_aniso_U_13
_atom_site_aniso_U_12
Si1 0.0274(4) 0.0297(4) 0.0269(4) -0.0017(3) 0.0008(3) -0.0026(3)
O1 0.0336(11) 0.0520(13) 0.0325(12) -0.0037(10) 0.0040(10) -0.0104(10)
N1 0.0248(11) 0.0333(12) 0.0300(12) -0.0043(10) -0.0005(10) -0.0033(10)
C1 0.0247(13) 0.0361(15) 0.0266(14) 0.0006(12) -0.0011(12) -0.0033(11)
B1 0.0288(16) 0.0315(15) 0.0276(16) 0.0028(12) 0.0091(14) 0.0045(13)
O2 0.0338(11) 0.0329(10) 0.0319(11) -0.0039(9) 0.0028(9) -0.0067(9)
N2 0.0319(13) 0.0377(12) 0.0271(12) -0.0013(10) -0.0046(11) -0.0021(10)
C2 0.0281(14) 0.0367(16) 0.0358(17) -0.0063(13) -0.0045(13) -0.0043(12)
N3 0.0239(12) 0.0324(12) 0.0306(13) 0.0036(10) -0.0007(10) -0.0030(9)
C3 0.0303(15) 0.0470(18) 0.0305(16) -0.0067(14) -0.0086(14) -0.0014(13)
N4 0.0296(13) 0.0377(13) 0.0268(12) 0.0008(10) 0.0006(10) -0.0063(10)
C4 0.0266(14) 0.0298(13) 0.0365(16) -0.0042(12) -0.0083(13) -0.0017(11)
N5 0.0304(13) 0.0373(13) 0.0307(13) 0.0002(11) 0.0019(10) 0.0022(10)
C5 0.0260(14) 0.0297(14) 0.0402(17) -0.0004(12) -0.0039(13) -0.0044(11)
C6 0.0302(15) 0.0356(15) 0.050(2) 0.0074(14) 0.0014(15) -0.0029(12)
C7 0.0380(17) 0.0322(14) 0.057(2) 0.0061(14) -0.0044(17) 0.0007(13)
C8 0.0322(16) 0.0380(16) 0.055(2) -0.0039(15) -0.0088(16) 0.0062(13)
C9 0.0248(14) 0.0429(16) 0.0392(17) -0.0057(14) -0.0060(13) -0.0026(13)
C10 0.0293(15) 0.0325(14) 0.0435(18) 0.0055(13) 0.0007(13) -0.0036(12)
C11 0.0306(17) 0.0423(17) 0.068(2) -0.0014(17) -0.0033(16) -0.0017(14)
C12 0.0397(17) 0.0372(16) 0.0467(19) 0.0035(15) 0.0039(15) 0.0002(14)
C13 0.0322(17) 0.055(2) 0.045(2) -0.0029(16) -0.0028(15) 0.0034(15)
C14 0.0368(19) 0.090(3) 0.054(2) 0.014(2) -0.0014(18) -0.019(2)
C15 0.055(2) 0.080(3) 0.068(3) -0.001(2) 0.018(2) 0.018(2)
C16 0.0374(16) 0.0435(16) 0.0234(14) -0.0008(13) -0.0052(12) -0.0058(14)
C17 0.0405(17) 0.060(2) 0.0278(16) 0.0034(15) -0.0063(14) -0.0117(16)
C18 0.0430(19) 0.071(2) 0.0347(18) 0.0059(18) -0.0009(16) -0.0158(18)
C19 0.064(2) 0.064(2) 0.0304(18) 0.0114(17) -0.0094(18) -0.028(2)
C20 0.068(2) 0.0459(18) 0.0383(18) 0.0084(16) -0.0051(19) -0.0070(18)
C21 0.055(2) 0.0424(17) 0.0326(17) 0.0056(14) -0.0059(16) -0.0090(16)
C22 0.0354(18) 0.070(2) 0.0401(19) 0.0059(17) 0.0042(15) 0.0014(17)
C23 0.058(3) 0.083(3) 0.073(3) -0.021(3) -0.011(2) 0.016(2)
C24 0.038(2) 0.102(3) 0.049(2) 0.005(2) 0.0039(18) -0.001(2)
C25 0.074(3) 0.0432(19) 0.046(2) 0.0158(17) 0.015(2) 0.0137(19)
C26 0.227(8) 0.048(3) 0.111(5) 0.007(3) 0.107(6) 0.003(4)
C27 0.056(3) 0.159(6) 0.070(3) 0.038(4) 0.007(2) 0.045(3)
C28 0.0420(18) 0.0387(16) 0.0309(16) -0.0013(13) 0.0045(14) -0.0121(14)
C29 0.0337(17) 0.0402(17) 0.0340(16) -0.0019(13) 0.0080(14) -0.0070(13)
C30 0.0387(17) 0.0451(18) 0.0249(15) 0.0031(13) -0.0051(13) -0.0111(14)
C31 0.048(2) 0.057(2) 0.0309(16) -0.0001(15) -0.0064(15) -0.0171(17)
C32 0.063(3) 0.060(2) 0.058(2) 0.004(2) -0.027(2) -0.024(2)
C33 0.048(2) 0.085(3) 0.070(3) 0.015(2) -0.037(2) -0.019(2)
C34 0.048(2) 0.061(2) 0.060(2) 0.019(2) -0.0232(19) -0.0101(18)
C35 0.0323(16) 0.0530(19) 0.0318(16) 0.0092(15) -0.0090(14) -0.0091(14)
C36 0.051(2) 0.054(2) 0.0401(19) -0.0124(16) -0.0064(17) -0.0160(18)
C37 0.075(3) 0.049(2) 0.049(2) -0.0101(18) 0.000(2) -0.020(2)
C38 0.072(3) 0.079(3) 0.050(2) -0.020(2) 0.001(2) -0.020(2)
C39 0.0292(15) 0.0440(17) 0.0374(17) 0.0086(14) -0.0096(13) -0.0032(13)
C40 0.0337(17) 0.0442(18) 0.050(2) 0.0067(16) -0.0032(15) -0.0011(14)
C41 0.0347(18) 0.059(2) 0.048(2) 0.0021(17) -0.0011(16) 0.0009(16)
C42 0.0340(16) 0.0354(15) 0.0366(17) 0.0046(13) 0.0098(14) 0.0058(12)
C43 0.0324(16) 0.0386(16) 0.0496(19) 0.0089(15) 0.0028(15) 0.0040(13)
C44 0.0412(19) 0.0442(19) 0.078(3) 0.0161(19) -0.0074(19) 0.0069(15)
C45 0.046(2) 0.0434(19) 0.079(3) 0.0191(19) 0.001(2) 0.0114(16)
C46 0.054(2) 0.0321(16) 0.066(3) 0.0059(16) 0.0172(19) 0.0074(15)
C47 0.0409(17) 0.0385(16) 0.0482(19) -0.0024(15) 0.0147(16) 0.0024(14)
C48 0.0304(15) 0.0381(16) 0.056(2) 0.0126(15) -0.0073(14) 0.0035(13)
C49 0.047(2) 0.0442(19) 0.101(4) 0.015(2) 0.018(2) 0.0061(16)
C50 0.064(2) 0.046(2) 0.062(3) 0.0092(18) -0.017(2) -0.0156(18)
C51 0.056(2) 0.0412(19) 0.081(3) -0.020(2) -0.003(2) 0.0077(18)
C52 0.065(3) 0.072(3) 0.114(4) -0.016(3) 0.018(3) -0.019(2)
C53 0.101(4) 0.057(3) 0.073(3) -0.011(2) -0.011(3) -0.001(3)

loop_
_atom_type_symbol
_atom_type_description
_atom_type_scat_dispersion_real
_atom_type_scat_dispersion_imag
_atom_type_scat_source
C C 0.0181 0.0091 'International Tables Vol C Tables 4.2.6.8 and 6.1.1.4'
H H 0.0000 0.0000 'International Tables Vol C Tables 4.2.6.8 and 6.1.1.4'
B B 0.0090 0.0039 'International Tables Vol C Tables 4.2.6.8 and 6.1.1.4'
N N 0.0311 0.0180 'International Tables Vol C Tables 4.2.6.8 and 6.1.1.4'
O O 0.0492 0.0322 'International Tables Vol C Tables 4.2.6.8 and 6.1.1.4'
Si Si 0.2541 0.3302 'International Tables Vol C Tables 4.2.6.8 and 6.1.1.4'

loop_
_geom_angle_atom_site_label_1
_geom_angle_atom_site_label_2
_geom_angle_atom_site_label_3
_geom_angle
O2 Si1 N4 113.58(12)
O2 Si1 N5 122.85(12)
N4 Si1 N5 94.25(13)
O2 Si1 N3 78.48(11)
N4 Si1 N3 125.70(13)
N5 Si1 N3 124.38(12)
O2 Si1 C1 38.75(10)
N4 Si1 C1 128.72(12)
N5 Si1 C1 136.21(12)
N3 Si1 C1 39.74(11)
C2 N1 C4 115.0(2)
C2 N1 B1 107.7(2)
C4 N1 B1 134.6(2)
O1 C1 O2 125.5(3)
O1 C1 N3 131.5(3)
O2 C1 N3 102.9(2)
O1 C1 Si1 174.7(2)
O2 C1 Si1 50.21(13)
N3 C1 Si1 52.72(14)
N3 B1 N2 126.5(3)
N3 B1 N1 128.8(3)
N2 B1 N1 104.2(3)
C1 O2 Si1 91.04(16)
C3 N2 C16 118.5(3)
C3 N2 B1 107.1(3)
C16 N2 B1 133.5(3)
C3 C2 N1 110.1(3)
C3 C2 H2 128(2)
N1 C2 H2 121(2)
C1 N3 B1 122.6(2)
C1 N3 Si1 87.53(17)
B1 N3 Si1 146.1(2)
C2 C3 N2 110.8(3)
C2 C3 H3 127(2)
N2 C3 H3 123(2)
C28 N4 C30 117.7(3)
C28 N4 Si1 108.3(2)
C30 N4 Si1 128.7(2)
C5 C4 C9 120.3(3)
C5 C4 N1 121.4(3)
C9 C4 N1 117.6(3)
C29 N5 C42 115.5(3)
C29 N5 Si1 108.2(2)
C42 N5 Si1 134.2(2)
C4 C5 C6 119.1(3)
C4 C5 C10 121.9(3)
C6 C5 C10 118.9(3)
C7 C6 C5 121.2(3)
C7 C6 H6 119.4
C5 C6 H6 119.4
C8 C7 C6 119.6(3)
C8 C7 H7 120.2
C6 C7 H7 120.2
C7 C8 C9 122.1(3)
C7 C8 H8 119.0
C9 C8 H8 119.0
C8 C9 C4 117.7(3)
C8 C9 C13 120.7(3)
C4 C9 C13 121.6(3)
C5 C10 C12 113.0(3)
C5 C10 C11 110.0(3)
C12 C10 C11 110.4(3)
C5 C10 H10 107.8
C12 C10 H10 107.8
C11 C10 H10 107.8
C10 C11 H11A 109.5
C10 C11 H11B 109.5
H11A C11 H11B 109.5
C10 C11 H11C 109.5
H11A C11 H11C 109.5
H11B C11 H11C 109.5
C10 C12 H12A 109.5
C10 C12 H12B 109.5
H12A C12 H12B 109.5
C10 C12 H12C 109.5
H12A C12 H12C 109.5
H12B C12 H12C 109.5
C9 C13 C14 109.6(3)
C9 C13 C15 113.0(3)
C14 C13 C15 109.9(3)
C9 C13 H13 108.1
C14 C13 H13 108.1
C15 C13 H13 108.1
C13 C14 H14A 109.5
C13 C14 H14B 109.5
H14A C14 H14B 109.5
C13 C14 H14C 109.5
H14A C14 H14C 109.5
H14B C14 H14C 109.5
C13 C15 H15A 109.5
C13 C15 H15B 109.5
H15A C15 H15B 109.5
C13 C15 H15C 109.5
H15A C15 H15C 109.5
H15B C15 H15C 109.5
C21 C16 C17 120.8(3)
C21 C16 N2 120.5(3)
C17 C16 N2 118.6(3)
C18 C17 C16 117.9(4)
C18 C17 C22 119.7(3)
C16 C17 C22 122.4(3)
C19 C18 C17 121.8(4)
C19 C18 H18 119.1
C17 C18 H18 119.1
C20 C19 C18 119.9(3)
C20 C19 H19 120.0
C18 C19 H19 120.0
C19 C20 C21 121.2(4)
C19 C20 H20 119.4
C21 C20 H20 119.4
C16 C21 C20 118.4(4)
C16 C21 C25 122.3(3)
C20 C21 C25 119.3(3)
C17 C22 C23 111.8(3)
C17 C22 C24 111.8(4)
C23 C22 C24 110.3(4)
C17 C22 H22 107.6
C23 C22 H22 107.6
C24 C22 H22 107.6
C22 C23 H23A 109.5
C22 C23 H23B 109.5
H23A C23 H23B 109.5
C22 C23 H23C 109.5
H23A C23 H23C 109.5
H23B C23 H23C 109.5
C22 C24 H24A 109.5
C22 C24 H24B 109.5
H24A C24 H24B 109.5
C22 C24 H24C 109.5
H24A C24 H24C 109.5
H24B C24 H24C 109.5
C26 C25 C21 112.8(4)
C26 C25 C27 112.4(6)
C21 C25 C27 109.5(3)
C26 C25 H25 107.3
C21 C25 H25 107.3
C27 C25 H25 107.3
C25 C26 H26A 109.5
C25 C26 H26B 109.5
H26A C26 H26B 109.5
C25 C26 H26C 109.5
H26A C26 H26C 109.5
H26B C26 H26C 109.5
C25 C27 H27A 109.5
C25 C27 H27B 109.5
H27A C27 H27B 109.5
C25 C27 H27C 109.5
H27A C27 H27C 109.5
H27B C27 H27C 109.5
C29 C28 N4 114.6(3)
C29 C28 H28 127(2)
N4 C28 H28 118(2)
C28 C29 N5 114.6(3)
C28 C29 H29 125(2)
N5 C29 H29 120(2)
C35 C30 C31 120.7(3)
C35 C30 N4 120.0(3)
C31 C30 N4 119.2(3)
C32 C31 C30 118.4(4)
C32 C31 C36 118.6(3)
C30 C31 C36 122.9(3)
C33 C32 C31 120.8(4)
C33 C32 H32 119.6
C31 C32 H32 119.6
C32 C33 C34 120.8(4)
C32 C33 H33 119.6
C34 C33 H33 119.6
C33 C34 C35 121.0(4)
C33 C34 H34 119.5
C35 C34 H34 119.5
C34 C35 C30 118.3(3)
C34 C35 C39 119.5(3)
C30 C35 C39 122.1(3)
C31 C36 C37 111.9(3)
C31 C36 C38 110.3(4)
C37 C36 C38 111.6(3)
C31 C36 H36 107.6
C37 C36 H36 107.6
C38 C36 H36 107.6
C36 C37 H37A 109.5
C36 C37 H37B 109.5
H37A C37 H37B 109.5
C36 C37 H37C 109.5
H37A C37 H37C 109.5
H37B C37 H37C 109.5
C36 C38 H38A 109.5
C36 C38 H38B 109.5
H38A C38 H38B 109.5
C36 C38 H38C 109.5
H38A C38 H38C 109.5
H38B C38 H38C 109.5
C41 C39 C35 113.5(3)
C41 C39 C40 110.2(3)
C35 C39 C40 109.2(3)
C41 C39 H39 107.9
C35 C39 H39 107.9
C40 C39 H39 107.9
C39 C40 H40A 109.5
C39 C40 H40B 109.5
H40A C40 H40B 109.5
C39 C40 H40C 109.5
H40A C40 H40C 109.5
H40B C40 H40C 109.5
C39 C41 H41A 109.5
C39 C41 H41B 109.5
H41A C41 H41B 109.5
C39 C41 H41C 109.5
H41A C41 H41C 109.5
H41B C41 H41C 109.5
C43 C42 C47 120.5(3)
C43 C42 N5 120.0(3)
C47 C42 N5 119.2(3)
C42 C43 C44 118.5(3)
C42 C43 C48 123.4(3)
C44 C43 C48 118.0(3)
C45 C44 C43 120.9(4)
C45 C44 H44 119.5
C43 C44 H44 119.5
C44 C45 C46 120.3(4)
C44 C45 H45 119.8
C46 C45 H45 119.8
C45 C46 C47 121.3(3)
C45 C46 H46 119.4
C47 C46 H46 119.4
C46 C47 C42 118.4(3)
C46 C47 C51 118.1(3)
C42 C47 C51 123.5(3)
C50 C48 C43 113.2(3)
C50 C48 C49 109.4(3)
C43 C48 C49 110.3(3)
C50 C48 H48 107.9
C43 C48 H48 107.9
C49 C48 H48 107.9
C48 C49 H49A 109.5
C48 C49 H49B 109.5
H49A C49 H49B 109.5
C48 C49 H49C 109.5
H49A C49 H49C 109.5
H49B C49 H49C 109.5
C48 C50 H50A 109.5
C48 C50 H50B 109.5
H50A C50 H50B 109.5
C48 C50 H50C 109.5
H50A C50 H50C 109.5
H50B C50 H50C 109.5
C47 C51 C53 111.2(4)
C47 C51 C52 112.7(4)
C53 C51 C52 108.4(4)
C47 C51 H51 108.1
C53 C51 H51 108.1
C52 C51 H51 108.1
C51 C52 H52A 109.5
C51 C52 H52B 109.5
H52A C52 H52B 109.5
C51 C52 H52C 109.5
H52A C52 H52C 109.5
H52B C52 H52C 109.5
C51 C53 H53A 109.5
C51 C53 H53B 109.5
H53A C53 H53B 109.5
C51 C53 H53C 109.5
H53A C53 H53C 109.5
H53B C53 H53C 109.5

loop_
_geom_bond_atom_site_label_1
_geom_bond_atom_site_label_2
_geom_bond_distance
Si1 O2 1.693(2)
Si1 N4 1.713(3)
Si1 N5 1.720(3)
Si1 N3 1.755(3)
Si1 C1 2.203(3)
O1 C1 1.191(4)
N1 C2 1.407(4)
N1 C4 1.447(4)
N1 B1 1.463(4)
C1 O2 1.379(4)
C1 N3 1.410(4)
B1 N3 1.440(4)
B1 N2 1.463(4)
N2 C3 1.412(4)
N2 C16 1.438(4)
C2 C3 1.324(5)
C2 H2 0.99(4)
C3 H3 0.95(4)
N4 C28 1.426(4)
N4 C30 1.447(4)
C4 C5 1.388(4)
C4 C9 1.430(4)
N5 C29 1.425(4)
N5 C42 1.463(4)
C5 C6 1.394(4)
C5 C10 1.519(4)
C6 C7 1.381(5)
C6 H6 0.9500
C7 C8 1.368(5)
C7 H7 0.9500
C8 C9 1.390(5)
C8 H8 0.9500
C9 C13 1.510(5)
C10 C12 1.523(5)
C10 C11 1.530(4)
C10 H10 1.0000
C11 H11A 0.9800
C11 H11B 0.9800
C11 H11C 0.9800
C12 H12A 0.9800
C12 H12B 0.9800
C12 H12C 0.9800
C13 C14 1.535(5)
C13 C15 1.535(6)
C13 H13 1.0000
C14 H14A 0.9800
C14 H14B 0.9800
C14 H14C 0.9800
C15 H15A 0.9800
C15 H15B 0.9800
C15 H15C 0.9800
C16 C21 1.397(5)
C16 C17 1.412(5)
C17 C18 1.390(5)
C17 C22 1.512(6)
C18 C19 1.375(6)
C18 H18 0.9500
C19 C20 1.367(6)
C19 H19 0.9500
C20 C21 1.405(5)
C20 H20 0.9500
C21 C25 1.513(6)
C22 C23 1.518(6)
C22 C24 1.538(5)
C22 H22 1.0000
C23 H23A 0.9800
C23 H23B 0.9800
C23 H23C 0.9800
C24 H24A 0.9800
C24 H24B 0.9800
C24 H24C 0.9800
C25 C26 1.511(7)
C25 C27 1.530(7)
C25 H25 1.0000
C26 H26A 0.9800
C26 H26B 0.9800
C26 H26C 0.9800
C27 H27A 0.9800
C27 H27B 0.9800
C27 H27C 0.9800
C28 C29 1.327(5)
C28 H28 0.98(4)
C29 H29 1.00(4)
C30 C35 1.403(5)
C30 C31 1.412(5)
C31 C32 1.390(6)
C31 C36 1.515(6)
C32 C33 1.370(7)
C32 H32 0.9500
C33 C34 1.374(6)
C33 H33 0.9500
C34 C35 1.391(5)
C34 H34 0.9500
C35 C39 1.529(5)
C36 C37 1.526(6)
C36 C38 1.529(6)
C36 H36 1.0000
C37 H37A 0.9800
C37 H37B 0.9800
C37 H37C 0.9800
C38 H38A 0.9800
C38 H38B 0.9800
C38 H38C 0.9800
C39 C41 1.515(5)
C39 C40 1.531(5)
C39 H39 1.0000
C40 H40A 0.9800
C40 H40B 0.9800
C40 H40C 0.9800
C41 H41A 0.9800
C41 H41B 0.9800
C41 H41C 0.9800
C42 C43 1.396(5)
C42 C47 1.406(5)
C43 C44 1.407(5)
C43 C48 1.521(5)
C44 C45 1.365(6)
C44 H44 0.9500
C45 C46 1.367(6)
C45 H45 0.9500
C46 C47 1.398(5)
C46 H46 0.9500
C47 C51 1.511(6)
C48 C50 1.513(6)
C48 C49 1.522(5)
C48 H48 1.0000
C49 H49A 0.9800
C49 H49B 0.9800
C49 H49C 0.9800
C50 H50A 0.9800
C50 H50B 0.9800
C50 H50C 0.9800
C51 C53 1.518(7)
C51 C52 1.542(7)
C51 H51 1.0000
C52 H52A 0.9800
C52 H52B 0.9800
C52 H52C 0.9800
C53 H53A 0.9800
C53 H53B 0.9800
C53 H53C 0.9800
